data_7052996
loop_
_publ_author_name
'Adamczyk-Wo\'zniak, Agnieszka'
'Borys, Krzysztof M.'
'Madura, Izabela D.'
'Pawe\/lko, Alicja'
'Tomecka, Ewelina'
'\.Zukowski, Kamil'

_publ_section_title
;
 Lewis acidity and sugar receptor activity of 3-amino-substituted
 benzoxaboroles and their ortho-aminomethylphenylboronic acid analogues
;
_journal_issue 1
_journal_name_full 'New Journal of Chemistry'
_journal_page_first 188
_journal_paper_doi 10.1039/c2nj40687j
_journal_volume 37
_journal_year 2013
_chemical_formula_moiety 'C18 H22 B N O4, C H4 O'
_chemical_formula_sum 'C19 H26 B N O5'
_chemical_formula_weight 359.22
_chemical_name_common
;
?
;
_chemical_name_systematic
;
(Benzene-1,2-diolato)(methanolato)(2-(morpholinomethyl)phenyl)boron
methanol solvate
;
_space_group_crystal_system monoclinic
_space_group_IT_number 14
_space_group_name_Hall '-P 2yn'
_space_group_name_H-M_alt 'P 1 21/n 1'
_symmetry_space_group_name_Hall '-P 2yn'
_symmetry_space_group_name_H-M 'P 1 21/n 1'
_atom_sites_solution_hydrogens geom
_atom_sites_solution_primary direct
_atom_sites_solution_secondary difmap
_audit_creation_date 2012-07-06
_audit_creation_method
;
Olex2 1.2-beta
(compiled 2012.05.09 svn.r2324, GUI svn.r4230)
;
_cell_angle_alpha 90.00
_cell_angle_beta 99.016(2)
_cell_angle_gamma 90.00
_cell_formula_units_Z 4
_cell_length_a 13.1083(3)
_cell_length_b 9.45522(19)
_cell_length_c 15.1358(4)
_cell_measurement_reflns_used 12845
_cell_measurement_temperature 100.15
_cell_measurement_theta_max 67.0887
_cell_measurement_theta_min 3.4137
_cell_volume 1852.78(8)
_computing_cell_refinement
;
CrysAlisPro, Oxford Diffraction Ltd.,
Version 1.171.33.52 (release 06-11-2009 CrysAlis171 .NET)
(compiled Nov 6 2009,16:24:50)
;
_computing_data_collection
;
CrysAlisPro, Oxford Diffraction Ltd.,
Version 1.171.33.52 (release 06-11-2009 CrysAlis171 .NET)
(compiled Nov 6 2009,16:24:50)
;
_computing_data_reduction
;
CrysAlisPro, Oxford Diffraction Ltd.,
Version 1.171.33.52 (release 06-11-2009 CrysAlis171 .NET)
(compiled Nov 6 2009,16:24:50)
;
_computing_molecular_graphics
;
O. V. Dolomanov, L. J. Bourhis, R. J. Gildea, J. A. K. Howard and H. Puschmann,
OLEX2: a complete structure solution, refinement and analysis program.
J. Appl. Cryst. (2009). 42, 339-341.
;
_computing_publication_material
;
O. V. Dolomanov, L. J. Bourhis, R. J. Gildea, J. A. K. Howard and H. Puschmann,
OLEX2: a complete structure solution, refinement and analysis program.
J. Appl. Cryst. (2009). 42, 339-341.
;
_computing_structure_refinement
;
SHELXL, G.M. Sheldrick, Acta Cryst.
(2008). A64, 112-122
;
_computing_structure_solution
;
SHELXS, G.M. Sheldrick, Acta Cryst.
(2008). A64, 112-122
;
_diffrn_ambient_temperature 100.15
_diffrn_detector_area_resol_mean 10.3347
_diffrn_measured_fraction_theta_full 0.998
_diffrn_measured_fraction_theta_max 0.998
_diffrn_measurement_details
;
1 omega -53.00 -25.00 1.0000 5.0000
omega____ theta____ kappa____ phi______ frames
- -41.0113 125.0000 -30.0000 28

2 omega -58.00 -20.00 1.0000 5.0000
omega____ theta____ kappa____ phi______ frames
- -41.0113 125.0000 -119.0000 38

3 omega 8.00 120.00 1.0000 5.0000
omega____ theta____ kappa____ phi______ frames
- 41.0113 77.0000 90.0000 112

4 omega 42.00 96.00 1.0000 5.0000
omega____ theta____ kappa____ phi______ frames
- 41.0113 -125.0000 -150.0000 54

5 omega 19.00 112.00 1.0000 5.0000
omega____ theta____ kappa____ phi______ frames
- 41.0113 37.0000 -30.0000 93

6 omega -121.00 -62.00 1.0000 20.0000
omega____ theta____ kappa____ phi______ frames
- -90.0000 125.0000 60.0000 59

7 omega -120.00 -91.00 1.0000 20.0000
omega____ theta____ kappa____ phi______ frames
- -90.0000 125.0000 -90.0000 29

8 omega 87.00 126.00 1.0000 20.0000
omega____ theta____ kappa____ phi______ frames
- 93.5000 -90.0000 -34.0000 39

9 omega 15.00 41.00 1.0000 20.0000
omega____ theta____ kappa____ phi______ frames
- 93.5000 -90.0000 -34.0000 26

10 omega 104.00 131.00 1.0000 20.0000
omega____ theta____ kappa____ phi______ frames
- 93.5000 -90.0000 123.0000 27

11 omega 93.00 119.00 1.0000 20.0000
omega____ theta____ kappa____ phi______ frames
- 93.5000 -83.0000 59.0000 26

12 omega 62.00 88.00 1.0000 20.0000
omega____ theta____ kappa____ phi______ frames
- 93.5000 15.0000 -60.0000 26

13 omega 110.00 145.00 1.0000 20.0000
omega____ theta____ kappa____ phi______ frames
- 93.5000 15.0000 -60.0000 35

14 omega 71.00 97.00 1.0000 20.0000
omega____ theta____ kappa____ phi______ frames
- 93.5000 45.0000 -180.0000 26

15 omega 89.00 115.00 1.0000 20.0000
omega____ theta____ kappa____ phi______ frames
- 93.5000 -71.0000 -54.0000 26

16 omega 90.00 116.00 1.0000 20.0000
omega____ theta____ kappa____ phi______ frames
- 93.5000 -71.0000 44.0000 26

17 omega 81.00 119.00 1.0000 20.0000
omega____ theta____ kappa____ phi______ frames
- 93.5000 -92.0000 76.0000 38

18 omega 20.00 76.00 1.0000 20.0000
omega____ theta____ kappa____ phi______ frames
- 93.5000 -45.0000 -150.0000 56

19 omega 20.00 76.00 1.0000 20.0000
omega____ theta____ kappa____ phi______ frames
- 93.5000 -45.0000 -60.0000 56

20 omega 20.00 76.00 1.0000 20.0000
omega____ theta____ kappa____ phi______ frames
- 93.5000 -45.0000 90.0000 56

21 omega 98.00 124.00 1.0000 20.0000
omega____ theta____ kappa____ phi______ frames
- 93.5000 125.0000 90.0000 26

22 omega 20.00 76.00 1.0000 20.0000
omega____ theta____ kappa____ phi______ frames
- 93.5000 -45.0000 30.0000 56

23 omega 69.00 135.00 1.0000 20.0000
omega____ theta____ kappa____ phi______ frames
- 93.5000 77.0000 120.0000 66

24 omega 144.00 169.00 1.0000 20.0000
omega____ theta____ kappa____ phi______ frames
- 93.5000 77.0000 120.0000 25

25 omega 29.00 62.00 1.0000 20.0000
omega____ theta____ kappa____ phi______ frames
- 93.5000 -146.0000 -46.0000 33

26 omega 68.00 98.00 1.0000 20.0000
omega____ theta____ kappa____ phi______ frames
- 93.5000 45.0000 -30.0000 30

27 omega 20.00 105.00 1.0000 20.0000
omega____ theta____ kappa____ phi______ frames
- 93.5000 -146.0000 -4.0000 85

28 omega 61.00 119.00 1.0000 20.0000
omega____ theta____ kappa____ phi______ frames
- 93.5000 77.0000 -60.0000 58

29 omega 33.00 74.00 1.0000 20.0000
omega____ theta____ kappa____ phi______ frames
- 93.5000 -15.0000 30.0000 41

30 omega 96.00 154.00 1.0000 20.0000
omega____ theta____ kappa____ phi______ frames
- 93.5000 -15.0000 30.0000 58

31 omega 20.00 62.00 1.0000 20.0000
omega____ theta____ kappa____ phi______ frames
- 93.5000 -71.0000 44.0000 42

32 omega 83.00 140.00 1.0000 20.0000
omega____ theta____ kappa____ phi______ frames
- 93.5000 45.0000 60.0000 57

33 omega 77.00 116.00 1.0000 20.0000
omega____ theta____ kappa____ phi______ frames
- 93.5000 125.0000 -180.0000 39

34 omega 96.00 122.00 1.0000 20.0000
omega____ theta____ kappa____ phi______ frames
- 93.5000 -89.0000 -129.0000 26

35 omega 29.00 57.00 1.0000 20.0000
omega____ theta____ kappa____ phi______ frames
- 93.5000 -89.0000 -129.0000 28

36 omega 131.00 157.00 1.0000 20.0000
omega____ theta____ kappa____ phi______ frames
- 93.5000 45.0000 -180.0000 26

37 omega 112.00 138.00 1.0000 20.0000
omega____ theta____ kappa____ phi______ frames
- 93.5000 45.0000 -30.0000 26

38 omega 69.00 94.00 1.0000 20.0000
omega____ theta____ kappa____ phi______ frames
- 93.5000 77.0000 -180.0000 25

39 omega 44.00 74.00 1.0000 20.0000
omega____ theta____ kappa____ phi______ frames
- 93.5000 -77.0000 -120.0000 30

40 omega 95.00 121.00 1.0000 20.0000
omega____ theta____ kappa____ phi______ frames
- 93.5000 -77.0000 -120.0000 26

41 omega 24.00 62.00 1.0000 20.0000
omega____ theta____ kappa____ phi______ frames
- 93.5000 -77.0000 150.0000 38

42 omega 141.00 166.00 1.0000 20.0000
omega____ theta____ kappa____ phi______ frames
- 93.5000 125.0000 -150.0000 25

43 omega 33.00 123.00 1.0000 20.0000
omega____ theta____ kappa____ phi______ frames
- 93.5000 -67.0000 -64.0000 90

44 omega 9.00 35.00 1.0000 20.0000
omega____ theta____ kappa____ phi______ frames
- 93.5000 -92.0000 76.0000 26

45 omega 48.00 75.00 1.0000 20.0000
omega____ theta____ kappa____ phi______ frames
- 93.5000 -90.0000 123.0000 27

46 omega 83.00 108.00 1.0000 20.0000
omega____ theta____ kappa____ phi______ frames
- 93.5000 77.0000 0.0000 25

47 omega 119.00 155.00 1.0000 20.0000
omega____ theta____ kappa____ phi______ frames
- 93.5000 -15.0000 -180.0000 36

48 omega 39.00 109.00 1.0000 20.0000
omega____ theta____ kappa____ phi______ frames
- 93.5000 -92.0000 -172.0000 70
;
_diffrn_measurement_device_type 'Xcalibur, Atlas, Gemini ultra'
_diffrn_measurement_method '\w scans'
_diffrn_radiation_monochromator mirror
_diffrn_radiation_type 'Cu K\a'
_diffrn_radiation_wavelength 1.5418
_diffrn_reflns_av_R_equivalents 0.0390
_diffrn_reflns_av_unetI/netI 0.0173
_diffrn_reflns_limit_h_max 15
_diffrn_reflns_limit_h_min -13
_diffrn_reflns_limit_k_max 11
_diffrn_reflns_limit_k_min -11
_diffrn_reflns_limit_l_max 18
_diffrn_reflns_limit_l_min -17
_diffrn_reflns_number 23639
_diffrn_reflns_theta_full 67.20
_diffrn_reflns_theta_max 67.20
_diffrn_reflns_theta_min 4.15
_diffrn_source 'Enhance Ultra (Cu) X-ray Source'
_exptl_absorpt_coefficient_mu 0.747
_exptl_absorpt_correction_T_max 1.00000
_exptl_absorpt_correction_T_min 0.90929
_exptl_absorpt_correction_type multi-scan
_exptl_absorpt_process_details
;
CrysAlisPro, Oxford Diffraction Ltd.,
Version 1.171.33.52 (release 06-11-2009 CrysAlis171 .NET)
(compiled Nov 6 2009,16:24:50)
Empirical absorption correction using spherical harmonics,
implemented in SCALE3 ABSPACK scaling algorithm.
;
_exptl_crystal_colour colourless
_exptl_crystal_colour_primary colourless
_exptl_crystal_density_diffrn 1.288
_exptl_crystal_density_method 'not measured'
_exptl_crystal_description block
_exptl_crystal_F_000 768
_exptl_crystal_size_max 0.3
_exptl_crystal_size_mid 0.2
_exptl_crystal_size_min 0.1
_refine_diff_density_max 0.341
_refine_diff_density_min -0.213
_refine_diff_density_rms 0.040
_refine_ls_extinction_method none
_refine_ls_goodness_of_fit_ref 1.049
_refine_ls_hydrogen_treatment mixed
_refine_ls_matrix_type full
_refine_ls_number_parameters 243
_refine_ls_number_reflns 3316
_refine_ls_number_restraints 0
_refine_ls_restrained_S_all 1.049
_refine_ls_R_factor_all 0.0388
_refine_ls_R_factor_gt 0.0335
_refine_ls_shift/su_max 0.000
_refine_ls_shift/su_mean 0.000
_refine_ls_structure_factor_coef Fsqd
_refine_ls_weighting_details 'calc w=1/[\s^2^(Fo^2^)+(0.0488P)^2^+0.5541P] where P=(Fo^2^+2Fc^2^)/3'
_refine_ls_weighting_scheme calc
_refine_ls_wR_factor_gt 0.0862
_refine_ls_wR_factor_ref 0.0894
_reflns_number_gt 2894
_reflns_number_total 3316
_reflns_threshold_expression >2sigma(I)
_cod_data_source_file c2nj40687j.txt
_cod_data_source_block 5a
_cod_original_cell_volume 1852.80(7)
_cod_database_code 7052996

loop_
_space_group_symop_id
_space_group_symop_operation_xyz
1 'x, y, z'
2 '-x+1/2, y+1/2, -z+1/2'
3 '-x, -y, -z'
4 'x-1/2, -y-1/2, z-1/2'

loop_
_atom_site_label
_atom_site_type_symbol
_atom_site_fract_x
_atom_site_fract_y
_atom_site_fract_z
_atom_site_U_iso_or_equiv
_atom_site_adp_type
_atom_site_occupancy
_atom_site_symmetry_multiplicity
_atom_site_calc_flag
_atom_site_refinement_flags
O1 O 0.31794(6) 0.85941(9) 0.58390(5) 0.0188(2) Uani 1 1 d .
O3 O 0.53775(7) 1.15661(9) 0.94301(6) 0.0223(2) Uani 1 1 d .
O4 O 0.38531(6) 1.08447(9) 0.65107(5) 0.0188(2) Uani 1 1 d .
O2 O 0.27009(6) 1.07482(8) 0.50844(5) 0.01793(19) Uani 1 1 d .
N1 N 0.38339(7) 1.01592(10) 0.81886(7) 0.0163(2) Uani 1 1 d .
C6 C 0.10478(9) 1.07978(12) 0.61558(8) 0.0182(3) Uani 1 1 d .
H6 H 0.0997 1.1179 0.5570 0.022 Uiso 1 1 calc R
C1 C 0.19928(9) 1.02409(12) 0.65660(8) 0.0162(2) Uani 1 1 d .
C14 C 0.24638(9) 0.97212(15) 0.35741(8) 0.0230(3) Uani 1 1 d .
H14 H 0.2296 1.0591 0.3271 0.028 Uiso 1 1 calc R
C2 C 0.20352(9) 0.96973(12) 0.74393(8) 0.0179(3) Uani 1 1 d .
C5 C 0.01819(9) 1.08104(13) 0.65777(9) 0.0217(3) Uani 1 1 d .
H5 H -0.0450 1.1190 0.6279 0.026 Uiso 1 1 calc R
C12 C 0.29649(9) 0.83946(13) 0.49432(8) 0.0185(3) Uani 1 1 d .
C13 C 0.26958(8) 0.96649(13) 0.44954(8) 0.0177(3) Uani 1 1 d .
C3 C 0.11672(10) 0.97197(14) 0.78665(9) 0.0227(3) Uani 1 1 d .
H3 H 0.1211 0.9357 0.8457 0.027 Uiso 1 1 calc R
C11 C 0.35568(9) 1.11285(13) 0.88935(8) 0.0197(3) Uani 1 1 d .
H11A H 0.3468 1.0576 0.9432 0.024 Uiso 1 1 calc R
H11B H 0.2896 1.1610 0.8671 0.024 Uiso 1 1 calc R
C4 C 0.02384(10) 1.02695(14) 0.74342(9) 0.0251(3) Uani 1 1 d .
H4 H -0.0354 1.0274 0.7724 0.030 Uiso 1 1 calc R
C17 C 0.29752(10) 0.71366(14) 0.44816(9) 0.0239(3) Uani 1 1 d .
H17 H 0.3146 0.6269 0.4786 0.029 Uiso 1 1 calc R
C10 C 0.44030(10) 1.22178(13) 0.91335(8) 0.0223(3) Uani 1 1 d .
H10A H 0.4453 1.2812 0.8604 0.027 Uiso 1 1 calc R
H10B H 0.4223 1.2841 0.9612 0.027 Uiso 1 1 calc R
C16 C 0.27248(10) 0.71870(15) 0.35469(9) 0.0278(3) Uani 1 1 d .
H16 H 0.2720 0.6336 0.3213 0.033 Uiso 1 1 calc R
C15 C 0.24848(10) 0.84480(16) 0.31012(9) 0.0279(3) Uani 1 1 d .
H15 H 0.2332 0.8453 0.2467 0.033 Uiso 1 1 calc R
B1 B 0.29558(10) 1.01325(14) 0.60135(9) 0.0162(3) Uani 1 1 d .
C7 C 0.30194(9) 0.90442(13) 0.79235(8) 0.0186(3) Uani 1 1 d .
H7A H 0.2872 0.8547 0.8465 0.022 Uiso 1 1 calc R
H7B H 0.3281 0.8339 0.7530 0.022 Uiso 1 1 calc R
C8 C 0.48775(9) 0.95279(13) 0.84907(8) 0.0201(3) Uani 1 1 d .
H8A H 0.5083 0.8942 0.8006 0.024 Uiso 1 1 calc R
H8B H 0.4855 0.8913 0.9017 0.024 Uiso 1 1 calc R
C9 C 0.56578(10) 1.07035(14) 0.87349(8) 0.0224(3) Uani 1 1 d .
H9A H 0.6349 1.0288 0.8933 0.027 Uiso 1 1 calc R
H9B H 0.5697 1.1293 0.8201 0.027 Uiso 1 1 calc R
C19 C 0.40665(12) 0.35130(16) 0.44934(11) 0.0363(3) Uani 1 1 d .
H19A H 0.4131 0.2755 0.4064 0.054 Uiso 1 1 calc R
H19B H 0.4535 0.3326 0.5052 0.054 Uiso 1 1 calc R
H19C H 0.4247 0.4420 0.4245 0.054 Uiso 1 1 calc R
O5 O 0.30477(8) 0.35673(12) 0.46644(9) 0.0425(3) Uani 1 1 d .
C18 C 0.48036(10) 1.06947(16) 0.61669(9) 0.0267(3) Uani 1 1 d .
H18A H 0.5300 1.1401 0.6445 0.040 Uiso 1 1 calc R
H18B H 0.4679 1.0836 0.5517 0.040 Uiso 1 1 calc R
H18C H 0.5083 0.9744 0.6303 0.040 Uiso 1 1 calc R
H1 H 0.3872(12) 1.0636(18) 0.7662(12) 0.032 Uiso 1 1 d .
H5A H 0.2875(14) 0.275(2) 0.4791(12) 0.040 Uiso 1 1 d .

loop_
_atom_site_aniso_label
_atom_site_aniso_U_11
_atom_site_aniso_U_22
_atom_site_aniso_U_33
_atom_site_aniso_U_23
_atom_site_aniso_U_13
_atom_site_aniso_U_12
O1 0.0242(4) 0.0172(4) 0.0154(4) 0.0001(3) 0.0045(3) 0.0019(3)
O3 0.0235(5) 0.0218(4) 0.0198(4) -0.0026(3) -0.0029(3) 0.0021(3)
O4 0.0165(4) 0.0236(4) 0.0164(4) -0.0001(3) 0.0036(3) -0.0031(3)
O2 0.0208(4) 0.0172(4) 0.0158(4) 0.0010(3) 0.0027(3) -0.0007(3)
N1 0.0185(5) 0.0160(5) 0.0140(5) 0.0004(4) 0.0015(4) 0.0017(4)
C6 0.0205(6) 0.0137(6) 0.0200(6) -0.0008(4) 0.0019(5) -0.0018(4)
C1 0.0185(6) 0.0112(5) 0.0186(6) -0.0021(4) 0.0022(5) -0.0028(4)
C14 0.0160(6) 0.0351(7) 0.0178(6) 0.0021(5) 0.0024(5) -0.0032(5)
C2 0.0195(6) 0.0151(6) 0.0187(6) -0.0026(5) 0.0021(5) -0.0021(5)
C5 0.0179(6) 0.0189(6) 0.0276(7) -0.0018(5) 0.0013(5) 0.0003(5)
C12 0.0154(6) 0.0232(6) 0.0180(6) -0.0011(5) 0.0058(5) -0.0024(5)
C13 0.0128(5) 0.0228(6) 0.0181(6) -0.0017(5) 0.0041(4) -0.0035(4)
C3 0.0246(6) 0.0259(7) 0.0184(6) -0.0013(5) 0.0058(5) -0.0037(5)
C11 0.0222(6) 0.0198(6) 0.0168(6) -0.0019(5) 0.0024(5) 0.0045(5)
C4 0.0190(6) 0.0295(7) 0.0285(7) -0.0037(5) 0.0093(5) -0.0020(5)
C17 0.0245(6) 0.0221(6) 0.0277(7) -0.0041(5) 0.0121(5) -0.0038(5)
C10 0.0250(6) 0.0180(6) 0.0224(6) -0.0023(5) -0.0006(5) 0.0040(5)
C16 0.0252(7) 0.0334(7) 0.0274(7) -0.0138(6) 0.0120(5) -0.0088(6)
C15 0.0188(6) 0.0472(8) 0.0182(6) -0.0074(6) 0.0047(5) -0.0072(6)
B1 0.0188(6) 0.0151(6) 0.0145(6) 0.0008(5) 0.0018(5) -0.0001(5)
C7 0.0216(6) 0.0167(6) 0.0172(6) 0.0003(5) 0.0023(5) -0.0019(5)
C8 0.0200(6) 0.0205(6) 0.0191(6) -0.0011(5) 0.0011(5) 0.0052(5)
C9 0.0200(6) 0.0260(6) 0.0206(6) -0.0008(5) 0.0013(5) 0.0027(5)
C19 0.0402(8) 0.0270(7) 0.0433(9) 0.0032(6) 0.0115(7) -0.0010(6)
O5 0.0340(6) 0.0208(5) 0.0724(8) 0.0125(5) 0.0074(5) -0.0009(4)
C18 0.0180(6) 0.0407(8) 0.0221(6) 0.0008(5) 0.0055(5) -0.0039(5)

loop_
_atom_type_symbol
_atom_type_description
_atom_type_scat_dispersion_real
_atom_type_scat_dispersion_imag
_atom_type_scat_source
C C 0.0181 0.0091 'International Tables Vol C Tables 4.2.6.8 and 6.1.1.4'
H H 0.0000 0.0000 'International Tables Vol C Tables 4.2.6.8 and 6.1.1.4'
B B 0.0090 0.0039 'International Tables Vol C Tables 4.2.6.8 and 6.1.1.4'
N N 0.0311 0.0180 'International Tables Vol C Tables 4.2.6.8 and 6.1.1.4'
O O 0.0492 0.0322 'International Tables Vol C Tables 4.2.6.8 and 6.1.1.4'

loop_
_geom_angle_atom_site_label_1
_geom_angle_atom_site_label_2
_geom_angle_atom_site_label_3
_geom_angle
_geom_angle_publ_flag
C12 O1 B1 107.03(9) ?
C9 O3 C10 109.69(9) ?
C18 O4 B1 116.40(9) ?
C13 O2 B1 107.36(9) ?
C11 N1 C7 112.16(9) ?
C11 N1 C8 109.83(9) ?
C11 N1 H1 111.6(10) ?
C7 N1 H1 104.1(10) ?
C8 N1 C7 112.16(9) ?
C8 N1 H1 106.7(10) ?
C1 C6 H6 119.0 ?
C5 C6 H6 119.0 ?
C5 C6 C1 122.05(11) ?
C6 C1 C2 117.07(11) ?
C6 C1 B1 120.08(10) ?
C2 C1 B1 122.68(10) ?
C13 C14 H14 121.2 ?
C13 C14 C15 117.60(12) ?
C15 C14 H14 121.2 ?
C1 C2 C7 120.54(10) ?
C3 C2 C1 120.91(11) ?
C3 C2 C7 118.54(11) ?
C6 C5 H5 120.0 ?
C4 C5 C6 120.02(11) ?
C4 C5 H5 120.0 ?
O1 C12 C13 111.29(10) ?
O1 C12 C17 127.57(11) ?
C17 C12 C13 121.13(11) ?
O2 C13 C14 127.72(12) ?
O2 C13 C12 110.82(10) ?
C14 C13 C12 121.46(12) ?
C2 C3 H3 119.8 ?
C4 C3 C2 120.39(12) ?
C4 C3 H3 119.8 ?
N1 C11 H11A 109.7 ?
N1 C11 H11B 109.7 ?
N1 C11 C10 109.71(10) ?
H11A C11 H11B 108.2 ?
C10 C11 H11A 109.7 ?
C10 C11 H11B 109.7 ?
C5 C4 C3 119.56(12) ?
C5 C4 H4 120.2 ?
C3 C4 H4 120.2 ?
C12 C17 H17 121.2 ?
C12 C17 C16 117.52(12) ?
C16 C17 H17 121.2 ?
O3 C10 C11 111.58(10) ?
O3 C10 H10A 109.3 ?
O3 C10 H10B 109.3 ?
C11 C10 H10A 109.3 ?
C11 C10 H10B 109.3 ?
H10A C10 H10B 108.0 ?
C17 C16 H16 119.3 ?
C15 C16 C17 121.42(12) ?
C15 C16 H16 119.3 ?
C14 C15 H15 119.6 ?
C16 C15 C14 120.83(12) ?
C16 C15 H15 119.6 ?
O1 B1 C1 109.74(9) y
O4 B1 O1 111.77(10) y
O4 B1 O2 110.21(9) y
O4 B1 C1 109.55(9) y
O2 B1 O1 103.20(9) y
O2 B1 C1 112.27(9) y
N1 C7 C2 110.97(9) ?
N1 C7 H7A 109.4 ?
N1 C7 H7B 109.4 ?
C2 C7 H7A 109.4 ?
C2 C7 H7B 109.4 ?
H7A C7 H7B 108.0 ?
N1 C8 H8A 109.8 ?
N1 C8 H8B 109.8 ?
N1 C8 C9 109.35(10) ?
H8A C8 H8B 108.3 ?
C9 C8 H8A 109.8 ?
C9 C8 H8B 109.8 ?
O3 C9 C8 110.95(10) ?
O3 C9 H9A 109.4 ?
O3 C9 H9B 109.4 ?
C8 C9 H9A 109.4 ?
C8 C9 H9B 109.4 ?
H9A C9 H9B 108.0 ?
H19A C19 H19B 109.5 ?
H19A C19 H19C 109.5 ?
H19B C19 H19C 109.5 ?
O5 C19 H19A 109.5 ?
O5 C19 H19B 109.5 ?
O5 C19 H19C 109.5 ?
C19 O5 H5A 108.0(12) ?
O4 C18 H18A 109.5 ?
O4 C18 H18B 109.5 ?
O4 C18 H18C 109.5 ?
H18A C18 H18B 109.5 ?
H18A C18 H18C 109.5 ?
H18B C18 H18C 109.5 ?

loop_
_geom_bond_atom_site_label_1
_geom_bond_atom_site_label_2
_geom_bond_distance
_geom_bond_publ_flag
O1 C12 1.3541(15) ?
O1 B1 1.5152(15) y
O3 C10 1.4259(15) ?
O3 C9 1.4243(15) ?
O4 B1 1.4580(15) y
O4 C18 1.4306(15) ?
O2 C13 1.3572(15) ?
O2 B1 1.5102(15) y
N1 C11 1.4940(15) ?
N1 C7 1.5094(15) ?
N1 C8 1.4969(15) ?
N1 H1 0.924(18) ?
C6 H6 0.9500 ?
C6 C1 1.3986(17) ?
C6 C5 1.3868(18) ?
C1 C2 1.4111(17) ?
C1 B1 1.6230(17) ?
C14 H14 0.9500 ?
C14 C13 1.3809(17) ?
C14 C15 1.403(2) ?
C2 C3 1.3941(18) ?
C2 C7 1.5122(17) ?
C5 H5 0.9500 ?
C5 C4 1.3848(19) ?
C12 C13 1.3969(18) ?
C12 C17 1.3806(18) ?
C3 H3 0.9500 ?
C3 C4 1.3896(19) ?
C11 H11A 0.9900 ?
C11 H11B 0.9900 ?
C11 C10 1.5155(18) ?
C4 H4 0.9500 ?
C17 H17 0.9500 ?
C17 C16 1.4020(19) ?
C10 H10A 0.9900 ?
C10 H10B 0.9900 ?
C16 H16 0.9500 ?
C16 C15 1.382(2) ?
C15 H15 0.9500 ?
C7 H7A 0.9900 ?
C7 H7B 0.9900 ?
C8 H8A 0.9900 ?
C8 H8B 0.9900 ?
C8 C9 1.5165(18) ?
C9 H9A 0.9900 ?
C9 H9B 0.9900 ?
C19 H19A 0.9800 ?
C19 H19B 0.9800 ?
C19 H19C 0.9800 ?
C19 O5 1.4006(19) ?
O5 H5A 0.84(2) ?
C18 H18A 0.9800 ?
C18 H18B 0.9800 ?
C18 H18C 0.9800 ?

loop_
_geom_torsion_atom_site_label_1
_geom_torsion_atom_site_label_2
_geom_torsion_atom_site_label_3
_geom_torsion_atom_site_label_4
_geom_torsion
O1 C12 C13 O2 -1.36(13)
O1 C12 C13 C14 178.78(10)
O1 C12 C17 C16 -179.98(11)
N1 C11 C10 O3 -57.50(13)
N1 C8 C9 O3 59.27(13)
C6 C1 C2 C3 0.05(17)
C6 C1 C2 C7 178.56(10)
C6 C1 B1 O1 -111.37(11)
C6 C1 B1 O4 125.57(11)
C6 C1 B1 O2 2.78(15)
C6 C5 C4 C3 0.17(19)
C1 C6 C5 C4 0.46(18)
C1 C2 C3 C4 0.57(18)
C1 C2 C7 N1 70.77(13)
C2 C1 B1 O1 63.85(14)
C2 C1 B1 O4 -59.21(14)
C2 C1 B1 O2 178.00(10)
C2 C3 C4 C5 -0.67(19)
C5 C6 C1 C2 -0.56(17)
C5 C6 C1 B1 174.92(11)
C12 O1 B1 O4 -124.01(10)
C12 O1 B1 O2 -5.60(11)
C12 O1 B1 C1 114.25(10)
C12 C17 C16 C15 0.55(19)
C13 O2 B1 O1 4.83(11)
C13 O2 B1 O4 124.32(10)
C13 O2 B1 C1 -113.27(10)
C13 C14 C15 C16 0.31(18)
C13 C12 C17 C16 1.18(18)
C3 C2 C7 N1 -110.69(12)
C11 N1 C7 C2 68.01(12)
C11 N1 C8 C9 -55.25(13)
C17 C12 C13 O2 177.66(10)
C17 C12 C13 C14 -2.21(18)
C17 C16 C15 C14 -1.31(19)
C10 O3 C9 C8 -61.68(13)
C15 C14 C13 O2 -178.42(11)
C15 C14 C13 C12 1.41(17)
B1 O1 C12 C13 4.50(13)
B1 O1 C12 C17 -174.44(12)
B1 O2 C13 C14 177.41(11)
B1 O2 C13 C12 -2.44(12)
B1 C1 C2 C3 -175.31(11)
B1 C1 C2 C7 3.20(16)
C7 N1 C11 C10 179.79(9)
C7 N1 C8 C9 179.30(9)
C7 C2 C3 C4 -177.97(11)
C8 N1 C11 C10 54.34(12)
C8 N1 C7 C2 -167.83(10)
C9 O3 C10 C11 60.87(13)
C18 O4 B1 O1 50.70(13)
C18 O4 B1 O2 -63.44(13)
C18 O4 B1 C1 172.56(10)
